data_1548977
loop_
_publ_author_name
'Lu, Zhenzhong'
'Godfrey, Harry G. W.'
'da Silva, Ivan'
'Cheng, Yongqiang'
'Savage, Mathew'
'Manuel, Pascal'
'Rudi\'c, Svemir'
'Ramirez-Cuesta, Anibal J'
'Yang, Sihai'
'Schr\"oder, Martin'

_publ_section_title
;
 Direct observation of supramolecular binding of light hydrocarbons in
 vanadium(iii) and (iv) metal-organic framework materials.
;
_journal_issue 13
_journal_name_full 'Chemical science'
_journal_page_first 3401
_journal_page_last 3408
_journal_paper_doi 10.1039/c8sc00330k
_journal_volume 9
_journal_year 2018
_chemical_formula_moiety 'C9.4 H4 D5.61 O5 V1'
_chemical_formula_sum 'C9.4 H4 D5.61 O5 V'
_chemical_formula_weight 259.17
_chemical_name_common MFM-300V3-1.4CD4
_space_group_IT_number 98
_space_group_name_Hall 'I 4bw 2bw'
_space_group_name_H-M_alt 'I 41 2 2'
_symmetry_cell_setting tetragonal
_symmetry_Int_Tables_number 98
_symmetry_space_group_name_Hall 'I 4bw 2bw'
_symmetry_space_group_name_H-M 'I 41 2 2'
_cell_angle_alpha 90
_cell_angle_beta 90
_cell_angle_gamma 90
_cell_formula_units_Z 8
_cell_length_a 15.1723(3)
_cell_length_b 15.1723(3)
_cell_length_c 12.0747(4)
_cell_measurement_temperature 7
_cell_volume 2779.58(12)
_computing_cell_refinement 'Bruker Topas 4.2'
_computing_data_reduction 'Bruker Topas 4.2'
_computing_molecular_graphics 'CrystalImpact Diamond 3.2'
_computing_structure_refinement 'Bruker Topas 4.2'
_computing_structure_solution 'Bruker Topas 4.2'
_diffrn_ambient_temperature 7
_diffrn_detector '1520 pixellated 3He tubes'
_diffrn_measurement_device_type 'ISIS WISH diffractometer'
_diffrn_radiation_probe neutron
_diffrn_radiation_type neutron
_diffrn_source 'ISIS TS2'
_diffrn_source_type 'ISIS WISH diffractometer'
_pd_char_colour 'Green powder'
_pd_instr_dist_spec/detc 2200
_pd_instr_dist_src/spec 40000
_pd_instr_location
; 
WISH is situated on E8 of the second target station of the ISIS neutron source,
located at the Rutherford Appleton Laboratory, Didcot, UK.
;
_pd_meas_2theta_fixed 10-70
_pd_meas_scan_method tof
_pd_proc_ls_prof_R_factor 1.92
_pd_proc_ls_prof_wR_expected 1.32
_pd_proc_ls_prof_wR_factor 1.98
_pd_spec_mounting
;                                       
ISIS vanadium sample can equipped with gas handling equipment 
and cartridge heaters, sealed with compressed indium wire.
;
_pd_spec_mount_mode transmission
_pd_spec_shape cylinder
_pd_spec_size_axial '65 mm'
_pd_spec_size_thick '8 mm'
_refine_ls_goodness_of_fit_all 1.49
_cod_data_source_file c8sc00330k5.cif
_cod_data_source_block MFM-300V3-1.4CD4
_cod_depositor_comments 'Adding full bibliography for 1548977--1548983.cif.'
_cod_original_cell_volume 2779.58(14)
_cod_original_formula_sum 'C9.40 H4 D5.61 O5 V'
_cod_database_code 1548977

loop_
_space_group_symop_id
_space_group_symop_operation_xyz
1 x,y,z
2 -y,1/2+x,1/4+z
3 1/2-x,1/2-y,1/2+z
4 1/2+y,-x,3/4+z
5 x,1/2-y,1/4-z
6 1/2+y,1/2+x,1/2-z
7 1/2-x,y,3/4-z
8 -y,-x,-z
9 1/2+x,1/2+y,1/2+z
10 1/2-y,x,3/4+z
11 -x,-y,z
12 y,1/2-x,1/4+z
13 1/2+x,-y,3/4-z
14 y,x,-z
15 -x,1/2+y,1/4-z
16 1/2-y,1/2-x,1/2-z

loop_
_atom_site_label
_atom_site_type_symbol
_atom_site_symmetry_multiplicity
_atom_site_fract_x
_atom_site_fract_y
_atom_site_fract_z
_atom_site_occupancy
_atom_site_B_iso_or_equiv
V V 8 0.68902 0.31098 0.5 1 0(3)
O1 O 8 0.7532(7) 0.25 0.625 1 2.87(14)
O2 O 16 0.6205(10) 0.3825(11) 0.6047(7) 1 2.87(14)
O3 O 16 0.5911(11) 0.2852(6) 0.7477(9) 1 2.87(14)
C1 C 16 0.5874(7) 0.3622(6) 0.7007(6) 1 1.48(8)
C2 C 16 0.5424(3) 0.4316(2) 0.7608(5) 1 1.48(8)
C3 C 8 0.5 0.5 0.7024(6) 1 1.48(8)
C4 C 16 0.5424(3) 0.4316(2) 0.8775(3) 1 1.48(8)
C5 C 8 0.5 0.5 0.9358(3) 1 1.48(8)
H1 H 8 0.8125(13) 0.25 0.625 1 2.87(14)
H3 H 8 0.5 0.5 0.6270(11) 1 1.48(8)
H4 H 16 0.5697(5) 0.3874(6) 0.9152(6) 1 1.48(8)
C1_1 C 8 0.6368(7) 0.6368(7) 0.5 0.477(9) 11.8(7)
D1_1 D 16 0.605(9) 0.578(5) 0.523(4) 0.238(4) 14.1(9)
D2_1 D 16 0.615(5) 0.656(3) 0.422(3) 0.238(4) 14.1(9)
D3_1 D 16 0.705(2) 0.626(10) 0.497(6) 0.238(4) 14.1(9)
D4_1 D 16 0.622(8) 0.686(4) 0.558(3) 0.238(4) 14.1(9)
C1_2 C 8 0.75 0.8888(18) 0.875 0.236(10) 11.8(7)
D1_2 D 16 0.795(9) 0.858(16) 0.825(9) 0.118(5) 14.1(9)
D2_2 D 16 0.693(5) 0.899(11) 0.831(9) 0.118(5) 14.1(9)
D3_2 D 16 0.775(14) 0.948(5) 0.901(12) 0.118(5) 14.1(9)
D4_2 D 16 0.737(11) 0.850(11) 0.943(8) 0.118(5) 14.1(9)
C1_3 C 16 0.5420(7) 0.7387(10) 0.1981(8) 0.345(6) 11.8(7)
D1_3 D 16 0.5816(19) 0.783(2) 0.154(3) 0.345(6) 14.1(9)
D2_3 D 16 0.4761(14) 0.756(2) 0.188(2) 0.345(6) 14.1(9)
D3_3 D 16 0.5582(19) 0.741(2) 0.2819(16) 0.345(6) 14.1(9)
D4_3 D 16 0.552(2) 0.6750(17) 0.169(3) 0.345(6) 14.1(9)

loop_
_geom_angle_atom_site_label_1
_geom_angle_atom_site_label_2
_geom_angle_atom_site_label_3
_geom_angle
_geom_angle_site_symmetry_1
_geom_angle_site_symmetry_3
_geom_angle_publ_flag
O1 V O2 91.6(4) . . yes
O1 V O1 96.7(2) . 4_564 yes
O1 V O3 89.9(4) . 4_564 yes
O1 V O3 90.7(4) . 5_556 yes
O1 V O2 171.7(4) . 8_666 yes
O1 V O2 171.7(4) 4_564 . yes
O2 V O3 89.2(6) . 4_564 yes
O2 V O3 90.1(6) . 5_556 yes
O2 V O2 80.2(5) . 8_666 yes
O1 V O3 90.7(4) 4_564 4_564 yes
O1 V O3 89.9(4) 4_564 5_556 yes
O1 V O2 91.6(4) 4_564 8_666 yes
O3 V O3 179.0(5) 4_564 5_556 yes
O2 V O3 90.1(6) 8_666 4_564 yes
O2 V O3 89.2(6) 8_666 5_556 yes
V O1 V 122.4(5) . 2_645 yes
V O2 C1 130.4(12) . . yes
V O3 C1 131.8(11) 2_645 . yes
V O1 H1 118.8(3) . . no
V O1 H1 118.8(3) 2_645 . no
O2 C1 O3 125.8(12) . . yes
O2 C1 C2 117.1(10) . . yes
O3 C1 C2 117.0(8) . . yes
C1 C2 C3 119.9(6) . . no
C3 C2 C4 120.0(4) . . no
C1 C2 C4 120.0(5) . . no
C2 C3 C2 120.0(6) . 11_665 no
C2 C4 C5 120.0(3) . . no
C4 C5 C5 119.97(19) 11_665 8_667 no
C4 C5 C5 119.97(19) . 8_667 no
C4 C5 C4 120.1(3) . 11_665 no
C2 C3 H3 120.0(3) . . no
C2 C3 H3 120.0(3) 11_665 . no
C2 C4 H4 120.0(6) . . no
C5 C4 H4 120.0(6) . . no
D1_3 C1_3 D2_3 109(3) . . yes
D1_3 C1_3 D3_3 110(3) . . yes
D1_3 C1_3 D4_3 110(3) . . yes
D1_3 C1_3 D1_3 57(2) . 5_565 yes
D2_3 C1_3 D3_3 109(2) . . yes
D2_3 C1_3 D4_3 110(3) . . yes
D1_3 C1_3 D2_3 111(2) 5_565 . yes
D3_3 C1_3 D4_3 109(3) . . yes
D1_3 C1_3 D3_3 139(2) 5_565 . yes
D1_3 C1_3 D4_3 55(2) 5_565 . yes

loop_
_geom_bond_atom_site_label_1
_geom_bond_atom_site_label_2
_geom_bond_distance
_geom_bond_site_symmetry_2
_geom_bond_publ_flag
V O1 2.021(5) . yes
V O2 1.964(13) . yes
V O1 2.021(5) 4_564 yes
V O3 2.083(14) 4_564 yes
V O3 2.083(13) 5_556 yes
V O2 1.964(13) 8_666 yes
O2 C1 1.300(13) . yes
O3 C1 1.300(13) . yes
O1 H1 0.90(2) . no
C1 C2 1.450(10) . no
C2 C3 1.410(6) . no
C2 C4 1.409(7) . no
C4 C5 1.409(4) . no
C5 C5 1.550(5) 8_667 no
C3 H3 0.910(15) . no
C4 H4 0.910(9) . no
C1_3 D1_3 1.05(3) . yes
C1_3 D2_3 1.04(2) . yes
C1_3 D3_3 1.04(2) . yes
C1_3 D4_3 1.04(3) . yes
C1_3 D1_3 1.41(4) 5_565 yes
C1_2 D1_2 1.02(14) . yes
C1_2 D2_2 1.03(9) . yes
C1_2 D3_2 1.02(13) . yes
C1_2 D4_2 1.03(12) . yes
C1_2 D1_2 1.02(14) 7_656 yes
C1_2 D2_2 1.03(10) 7_656 yes
C1_2 D3_2 1.02(10) 7_656 yes
C1_2 D4_2 1.03(12) 7_656 yes

loop_
_geom_torsion_atom_site_label_1
_geom_torsion_atom_site_label_2
_geom_torsion_atom_site_label_3
_geom_torsion_atom_site_label_4
_geom_torsion
_geom_torsion_site_symmetry_1
_geom_torsion_site_symmetry_4
_geom_torsion_publ_flag
O1 V O2 C1 -37.3(13) . . no
O3 V O2 C1 -127.2(14) 4_564 . no
O3 V O2 C1 53.4(14) 5_556 . no
O2 V O2 C1 142.6(15) 8_666 . no
V O2 C1 O3 -2(2) . . no
V O2 C1 C2 177.6(8) . . no
V O3 C1 O2 36.2(19) 2_645 . no
V O3 C1 C2 -143.7(8) 2_645 . no
O2 C1 C2 C3 29.4(12) . . no
O2 C1 C2 C4 -149.4(9) . . no
O3 C1 C2 C3 -150.6(9) . . no
O3 C1 C2 C4 30.6(13) . . no
C1 C2 C3 C2 -178.8(5) . 11_665 no
C4 C2 C3 C2 0.0(5) . 11_665 no
C1 C2 C4 C5 178.8(5) . . no
C3 C2 C4 C5 0.0(6) . . no
C2 C4 C5 C5 180.0(3) . 8_667 no
C2 C4 C5 C4 0.0(5) . 11_665 no
